data_7018111
loop_
_publ_author_name
'Aschenbach, Lara K.'
'Knight, Fergus R.'
'Randall, Rebecca A. M.'
'Cordes, David B.'
'Baggott, Alex'
'B\"uhl, Michael'
'Slawin, Alexandra M. Z.'
'Woollins, J. Derek'

_publ_section_title
;
 Onset of three-centre, four-electron bonding in peri-substituted
 acenaphthenes: A structural and computational investigation.
;
_journal_issue 11
_journal_name_full 'Dalton transactions (Cambridge, England : 2003)'
_journal_page_first 3141
_journal_page_last 3153
_journal_paper_doi 10.1039/c1dt11697e
_journal_volume 41
_journal_year 2012
_chemical_formula_moiety 'C12 H8 Cl2'
_chemical_formula_sum 'C12 H8 Cl2'
_chemical_formula_weight 223.10
_space_group_IT_number 2
_symmetry_cell_setting triclinic
_symmetry_Int_Tables_number 2
_symmetry_space_group_name_Hall '-P 1'
_symmetry_space_group_name_H-M 'P -1'
_atom_sites_solution_hydrogens geom
_atom_sites_solution_primary direct
_atom_sites_solution_secondary difmap
_cell_angle_alpha 64.174(2)
_cell_angle_beta 78.781(2)
_cell_angle_gamma 69.709(2)
_cell_formula_units_Z 2
_cell_length_a 7.6529(7)
_cell_length_b 8.2912(8)
_cell_length_c 8.8382(8)
_cell_measurement_reflns_used 4590
_cell_measurement_temperature 125
_cell_measurement_theta_max 27.52
_cell_measurement_theta_min 3.38
_cell_volume 472.83(8)
_computing_cell_refinement PROCESS-AUTO
_computing_data_collection PROCESS-AUTO
_computing_data_reduction CrystalClear
_computing_molecular_graphics 'CrystalStructure 4.0'
_computing_publication_material 'CrystalStructure 4.0 (Rigaku, 2010)'
_computing_structure_refinement 'SHELXL97 (Sheldrick, 1997)'
_computing_structure_solution SIR97
_diffrn_ambient_temperature 125
_diffrn_detector_area_resol_mean 6.849
_diffrn_measured_fraction_theta_full 0.998
_diffrn_measured_fraction_theta_max 0.997
_diffrn_measurement_device_type 'Rigaku Mercury275R CCD (SCX mini)'
_diffrn_measurement_method \w
_diffrn_radiation_type 'Mo K\a'
_diffrn_radiation_wavelength 0.71075
_diffrn_reflns_av_R_equivalents 0.0256
_diffrn_reflns_limit_h_max 9
_diffrn_reflns_limit_h_min -9
_diffrn_reflns_limit_k_max 10
_diffrn_reflns_limit_k_min -10
_diffrn_reflns_limit_l_max 11
_diffrn_reflns_limit_l_min -11
_diffrn_reflns_number 4978
_diffrn_reflns_theta_full 25.00
_diffrn_reflns_theta_max 27.48
_diffrn_standards_number 0
_exptl_absorpt_coefficient_mu 0.633
_exptl_absorpt_correction_T_max 0.939
_exptl_absorpt_correction_T_min 0.821
_exptl_absorpt_correction_type multi-scan
_exptl_absorpt_process_details 'Jacobson, R. (1998) Private communication'
_exptl_crystal_colour Colorless
_exptl_crystal_density_diffrn 1.567
_exptl_crystal_density_method 'not measured'
_exptl_crystal_description Prism
_exptl_crystal_F_000 228.00
_exptl_crystal_size_max 0.37
_exptl_crystal_size_mid 0.12
_exptl_crystal_size_min 0.10
_refine_diff_density_max 0.270
_refine_diff_density_min -0.270
_refine_ls_extinction_method none
_refine_ls_goodness_of_fit_ref 1.168
_refine_ls_hydrogen_treatment constr
_refine_ls_number_parameters 127
_refine_ls_number_reflns 1663
_refine_ls_number_restraints 0
_refine_ls_R_factor_gt 0.0384
_refine_ls_shift/su_max 0.001
_refine_ls_structure_factor_coef Fsqd
_refine_ls_weighting_details 'w = 1/[\s^2^(Fo^2^)+(0.0279P)^2^+0.4187P] where P=(Fo^2^+2Fc^2^)/3'
_refine_ls_weighting_scheme calc
_refine_ls_wR_factor_ref 0.0853
_reflns_number_gt 1432
_reflns_number_total 2161
_reflns_threshold_expression F^2^>2.0\s(F^2^)
_cod_data_source_file c1dt11697e.txt
_cod_data_source_block fkdw9_in_P-1
_cod_database_code 7018111

loop_
_symmetry_equiv_pos_site_id
_symmetry_equiv_pos_as_xyz
1 +X,+Y,+Z
2 -X,-Y,-Z

loop_
_atom_site_label
_atom_site_type_symbol
_atom_site_fract_x
_atom_site_fract_y
_atom_site_fract_z
_atom_site_U_iso_or_equiv
_atom_site_adp_type
_atom_site_occupancy
_atom_site_symmetry_multiplicity
_atom_site_calc_flag
_atom_site_refinement_flags
Cl(1) Cl 0.47739(10) 0.93329(9) -0.25559(8) 0.0274(2) Uani 1.00 2 d .
Cl(2) Cl 0.74217(9) 0.67099(10) -0.42889(8) 0.0285(2) Uani 1.00 2 d .
C(1) C 0.5714(4) 0.7389(3) -0.0751(3) 0.0193(6) Uani 1.00 2 d .
C(2) C 0.5037(4) 0.7535(4) 0.0759(3) 0.0207(6) Uani 1.00 2 d .
C(3) C 0.5674(4) 0.6094(4) 0.2321(3) 0.0222(6) Uani 1.00 2 d .
C(4) C 0.7036(4) 0.4503(4) 0.2325(3) 0.0208(6) Uani 1.00 2 d .
C(5) C 0.7735(3) 0.4360(3) 0.0774(3) 0.0184(5) Uani 1.00 2 d .
C(6) C 0.9157(4) 0.2644(4) 0.1010(3) 0.0206(6) Uani 1.00 2 d .
C(7) C 1.0009(4) 0.2274(4) -0.0360(3) 0.0239(6) Uani 1.00 2 d .
C(8) C 0.9408(4) 0.3607(4) -0.1966(3) 0.0239(6) Uani 1.00 2 d .
C(9) C 0.8028(4) 0.5265(4) -0.2201(3) 0.0205(6) Uani 1.00 2 d .
C(10) C 0.7125(3) 0.5753(3) -0.0826(3) 0.0177(5) Uani 1.00 2 d .
C(11) C 0.8013(4) 0.2749(4) 0.3744(3) 0.0258(6) Uani 1.00 2 d .
C(12) C 0.9452(4) 0.1526(4) 0.2871(3) 0.0257(6) Uani 1.00 2 d .
H(1) H 0.4104 0.8650 0.0750 0.025 Uiso 1.00 2 calc R
H(2) H 0.5169 0.6226 0.3346 0.027 Uiso 1.00 2 calc R
H(3) H 1.0983 0.1144 -0.0233 0.029 Uiso 1.00 2 calc R
H(4) H 0.9981 0.3348 -0.2923 0.029 Uiso 1.00 2 calc R
H(5) H 0.7115 0.2089 0.4495 0.031 Uiso 1.00 2 calc R
H(6) H 0.8650 0.3053 0.4415 0.031 Uiso 1.00 2 calc R
H(7) H 1.0740 0.1306 0.3122 0.031 Uiso 1.00 2 calc R
H(8) H 0.9225 0.0298 0.3253 0.031 Uiso 1.00 2 calc R

loop_
_atom_site_aniso_label
_atom_site_aniso_U_11
_atom_site_aniso_U_22
_atom_site_aniso_U_33
_atom_site_aniso_U_12
_atom_site_aniso_U_13
_atom_site_aniso_U_23
Cl(1) 0.0318(4) 0.0188(4) 0.0253(4) -0.0042(3) -0.0104(3) -0.0023(3)
Cl(2) 0.0298(4) 0.0369(4) 0.0160(3) -0.0109(3) -0.0024(3) -0.0067(3)
C(1) 0.0204(13) 0.0158(13) 0.0209(13) -0.0078(11) -0.0068(11) -0.0022(11)
C(2) 0.0180(13) 0.0179(13) 0.0279(14) -0.0061(11) -0.0025(11) -0.0096(11)
C(3) 0.0223(14) 0.0277(15) 0.0208(14) -0.0115(12) 0.0012(11) -0.0112(12)
C(4) 0.0214(14) 0.0239(14) 0.0201(13) -0.0127(12) -0.0029(11) -0.0060(11)
C(5) 0.0172(13) 0.0188(13) 0.0217(13) -0.0114(11) -0.0012(11) -0.0056(11)
C(6) 0.0189(13) 0.0182(13) 0.0245(14) -0.0100(11) -0.0045(11) -0.0037(11)
C(7) 0.0191(14) 0.0186(14) 0.0344(16) -0.0046(11) -0.0033(12) -0.0110(12)
C(8) 0.0209(14) 0.0312(16) 0.0251(14) -0.0107(12) 0.0021(11) -0.0151(13)
C(9) 0.0204(14) 0.0231(14) 0.0179(13) -0.0102(12) -0.0023(11) -0.0045(11)
C(10) 0.0169(13) 0.0172(13) 0.0193(13) -0.0082(11) -0.0020(10) -0.0047(11)
C(11) 0.0258(15) 0.0268(15) 0.0217(14) -0.0086(12) -0.0041(12) -0.0050(12)
C(12) 0.0255(15) 0.0214(14) 0.0258(14) -0.0097(12) -0.0087(12) -0.0003(12)

loop_
_atom_type_symbol
_atom_type_description
_atom_type_scat_dispersion_real
_atom_type_scat_dispersion_imag
_atom_type_scat_source
C C 0.003 0.002
;
International Tables for Crystallography
(1992, Vol. C, Tables 4.2.6.8 and 6.1.1.4)
;
H H 0.000 0.000
;
International Tables for Crystallography
(1992, Vol. C, Table 6.1.1.4)
;
Cl Cl 0.148 0.159
;
International Tables for Crystallography
(1992, Vol. C, Tables 4.2.6.8 and 6.1.1.4)
;

loop_
_geom_angle_atom_site_label_1
_geom_angle_atom_site_label_2
_geom_angle_atom_site_label_3
_geom_angle
_geom_angle_publ_flag
Cl(1) C(1) C(2) 115.97(18) yes
Cl(1) C(1) C(10) 122.5(2) yes
C(2) C(1) C(10) 121.49(20) yes
C(1) C(2) C(3) 122.6(2) yes
C(2) C(3) C(4) 118.5(3) yes
C(3) C(4) C(5) 118.9(2) yes
C(3) C(4) C(11) 131.5(3) yes
C(5) C(4) C(11) 109.6(2) yes
C(4) C(5) C(6) 111.3(2) yes
C(4) C(5) C(10) 124.9(2) yes
C(6) C(5) C(10) 123.8(3) yes
C(5) C(6) C(7) 119.4(2) yes
C(5) C(6) C(12) 109.1(2) yes
C(7) C(6) C(12) 131.6(2) yes
C(6) C(7) C(8) 118.4(2) yes
C(7) C(8) C(9) 122.5(3) yes
Cl(2) C(9) C(8) 115.8(2) yes
Cl(2) C(9) C(10) 122.51(17) yes
C(8) C(9) C(10) 121.7(2) yes
C(1) C(10) C(5) 113.7(2) yes
C(1) C(10) C(9) 132.1(2) yes
C(5) C(10) C(9) 114.2(2) yes
C(4) C(11) C(12) 104.9(2) yes
C(6) C(12) C(11) 105.07(19) yes
C(1) C(2) H(1) 118.706 yes
C(3) C(2) H(1) 118.709 yes
C(2) C(3) H(2) 120.771 yes
C(4) C(3) H(2) 120.771 yes
C(6) C(7) H(3) 120.815 yes
C(8) C(7) H(3) 120.811 yes
C(7) C(8) H(4) 118.746 yes
C(9) C(8) H(4) 118.749 yes
C(4) C(11) H(5) 110.760 yes
C(4) C(11) H(6) 110.762 yes
C(12) C(11) H(5) 110.758 yes
C(12) C(11) H(6) 110.758 yes
H(5) C(11) H(6) 108.842 yes
C(6) C(12) H(7) 110.734 yes
C(6) C(12) H(8) 110.729 yes
C(11) C(12) H(7) 110.732 yes
C(11) C(12) H(8) 110.729 yes
H(7) C(12) H(8) 108.822 yes

loop_
_geom_bond_atom_site_label_1
_geom_bond_atom_site_label_2
_geom_bond_distance
_geom_bond_publ_flag
Cl(1) C(1) 1.750(2) yes
Cl(2) C(9) 1.754(2) yes
C(1) C(2) 1.376(4) yes
C(1) C(10) 1.430(3) yes
C(2) C(3) 1.411(3) yes
C(3) C(4) 1.367(4) yes
C(4) C(5) 1.412(4) yes
C(4) C(11) 1.507(3) yes
C(5) C(6) 1.417(3) yes
C(5) C(10) 1.418(3) yes
C(6) C(7) 1.364(4) yes
C(6) C(12) 1.512(4) yes
C(7) C(8) 1.408(3) yes
C(8) C(9) 1.370(3) yes
C(9) C(10) 1.424(4) yes
C(11) C(12) 1.554(4) yes
C(2) H(1) 0.950 yes
C(3) H(2) 0.950 yes
C(7) H(3) 0.950 yes
C(8) H(4) 0.950 yes
C(11) H(5) 0.990 yes
C(11) H(6) 0.990 yes
C(12) H(7) 0.990 yes
C(12) H(8) 0.990 yes

loop_
_geom_contact_atom_site_label_1
_geom_contact_atom_site_label_2
_geom_contact_distance
_geom_contact_publ_flag
_geom_contact_site_symmetry_2
Cl(1) Cl(2) 3.1336(11) yes .
Cl(1) C(9) 3.352(3) yes .
Cl(2) C(1) 3.352(3) yes .
C(1) C(4) 2.804(3) yes .
C(2) C(5) 2.722(3) yes .
C(3) C(10) 2.883(4) yes .
C(5) C(8) 2.729(4) yes .
C(6) C(9) 2.793(3) yes .
C(7) C(10) 2.875(3) yes .
Cl(1) Cl(2) 3.3753(8) yes 2_674
Cl(2) Cl(1) 3.3753(8) yes 2_674
Cl(2) C(3) 3.569(3) yes 2_665
C(1) C(5) 3.431(5) yes 2_665
C(2) C(9) 3.543(4) yes 2_665
C(3) Cl(2) 3.569(3) yes 2_665
C(3) C(9) 3.427(5) yes 2_665
C(4) C(8) 3.486(5) yes 2_765
C(5) C(1) 3.431(5) yes 2_665
C(6) C(10) 3.485(5) yes 2_765
C(7) C(7) 3.545(5) yes 2_755
C(8) C(4) 3.486(5) yes 2_765
C(9) C(2) 3.543(4) yes 2_665
C(9) C(3) 3.427(5) yes 2_665
C(9) C(12) 3.591(5) yes 2_765
C(10) C(6) 3.485(5) yes 2_765
C(12) C(9) 3.591(5) yes 2_765
C(12) C(12) 3.568(4) yes 2_756
Cl(1) H(1) 2.7018 yes .
Cl(2) H(4) 2.6956 yes .
C(1) H(2) 3.2961 yes .
C(3) H(5) 2.9431 yes .
C(3) H(6) 2.9258 yes .
C(4) H(1) 3.2385 yes .
C(4) H(7) 3.0818 yes .
C(4) H(8) 3.1029 yes .
C(5) H(2) 3.2617 yes .
C(5) H(3) 3.2691 yes .
C(5) H(5) 3.0344 yes .
C(5) H(6) 3.0552 yes .
C(5) H(7) 3.0407 yes .
C(5) H(8) 3.0532 yes .
C(6) H(4) 3.2328 yes .
C(6) H(5) 3.0883 yes .
C(6) H(6) 3.1095 yes .
C(7) H(7) 2.9384 yes .
C(7) H(8) 2.9355 yes .
C(9) H(3) 3.2874 yes .
C(10) H(1) 3.2965 yes .
C(10) H(4) 3.2878 yes .
C(11) H(2) 2.8695 yes .
C(12) H(3) 2.8715 yes .
H(1) H(2) 2.3537 yes .
H(2) H(5) 3.0043 yes .
H(2) H(6) 2.9770 yes .
H(3) H(4) 2.3517 yes .
H(3) H(7) 2.9933 yes .
H(3) H(8) 2.9921 yes .
H(5) H(7) 2.7783 yes .
H(5) H(8) 2.2552 yes .
H(6) H(7) 2.2553 yes .
H(6) H(8) 2.7635 yes .
Cl(1) H(1) 3.1519 yes 2_675
Cl(1) H(2) 3.4506 yes 2_675
Cl(1) H(3) 3.4976 yes 1_465
Cl(1) H(5) 3.3251 yes 1_564
Cl(1) H(5) 3.2130 yes 2_665
Cl(1) H(7) 3.2586 yes 2_765
Cl(1) H(8) 3.1238 yes 2_665
Cl(2) H(2) 3.1806 yes 1_554
Cl(2) H(2) 3.3895 yes 2_665
Cl(2) H(4) 2.8561 yes 2_764
Cl(2) H(5) 3.2814 yes 2_665
Cl(2) H(6) 3.4668 yes 1_554
Cl(2) H(6) 3.0579 yes 2_765
Cl(2) H(7) 3.0651 yes 2_765
Cl(2) H(8) 3.3949 yes 1_564
C(1) H(1) 3.3348 yes 2_675
C(1) H(3) 3.5400 yes 2_765
C(1) H(7) 3.2821 yes 2_765
C(2) H(1) 3.1046 yes 2_675
C(2) H(3) 3.4177 yes 1_465
C(2) H(3) 3.4653 yes 2_765
C(3) H(2) 3.5024 yes 2_666
C(4) H(4) 3.5745 yes 2_765
C(6) H(3) 3.5341 yes 2_755
C(7) H(1) 3.4508 yes 1_645
C(7) H(1) 3.5971 yes 2_665
C(7) H(3) 2.9879 yes 2_755
C(8) H(1) 3.5347 yes 2_665
C(8) H(6) 3.3082 yes 2_765
C(9) H(2) 3.5618 yes 2_665
C(9) H(6) 3.2226 yes 2_765
C(9) H(7) 3.0296 yes 2_765
C(10) H(7) 3.1457 yes 2_765
C(11) H(2) 3.3615 yes 2_666
C(11) H(7) 3.2524 yes 2_756
C(11) H(8) 3.2454 yes 2_756
C(12) H(5) 3.4850 yes 2_756
C(12) H(6) 3.4457 yes 2_756
C(12) H(7) 3.2970 yes 2_756
C(12) H(8) 3.2901 yes 2_756
H(1) Cl(1) 3.1519 yes 2_675
H(1) C(1) 3.3348 yes 2_675
H(1) C(2) 3.1046 yes 2_675
H(1) C(7) 3.4508 yes 1_465
H(1) C(7) 3.5971 yes 2_665
H(1) C(8) 3.5347 yes 2_665
H(1) H(1) 2.7358 yes 2_675
H(1) H(3) 2.5596 yes 1_465
H(2) Cl(1) 3.4506 yes 2_675
H(2) Cl(2) 3.1806 yes 1_556
H(2) Cl(2) 3.3895 yes 2_665
H(2) C(3) 3.5024 yes 2_666
H(2) C(9) 3.5618 yes 2_665
H(2) C(11) 3.3615 yes 2_666
H(2) H(2) 2.7646 yes 2_666
H(2) H(5) 2.8246 yes 2_666
H(2) H(6) 3.2222 yes 2_666
H(3) Cl(1) 3.4976 yes 1_645
H(3) C(1) 3.5400 yes 2_765
H(3) C(2) 3.4177 yes 1_645
H(3) C(2) 3.4653 yes 2_765
H(3) C(6) 3.5341 yes 2_755
H(3) C(7) 2.9879 yes 2_755
H(3) H(1) 2.5596 yes 1_645
H(3) H(3) 2.6635 yes 2_755
H(3) H(8) 3.4145 yes 2_755
H(4) Cl(2) 2.8561 yes 2_764
H(4) C(4) 3.5745 yes 2_765
H(4) H(4) 3.4986 yes 2_764
H(4) H(6) 2.8706 yes 1_554
H(4) H(6) 3.1537 yes 2_765
H(4) H(8) 3.0029 yes 2_755
H(5) Cl(1) 3.3251 yes 1_546
H(5) Cl(1) 3.2130 yes 2_665
H(5) Cl(2) 3.2814 yes 2_665
H(5) C(12) 3.4850 yes 2_756
H(5) H(2) 2.8246 yes 2_666
H(5) H(7) 2.8337 yes 2_756
H(5) H(8) 3.2585 yes 2_756
H(6) Cl(2) 3.4668 yes 1_556
H(6) Cl(2) 3.0579 yes 2_765
H(6) C(8) 3.3082 yes 2_765
H(6) C(9) 3.2226 yes 2_765
H(6) C(12) 3.4457 yes 2_756
H(6) H(2) 3.2222 yes 2_666
H(6) H(4) 2.8706 yes 1_556
H(6) H(4) 3.1537 yes 2_765
H(6) H(7) 3.2235 yes 2_756
H(6) H(8) 2.7919 yes 2_756
H(7) Cl(1) 3.2586 yes 2_765
H(7) Cl(2) 3.0651 yes 2_765
H(7) C(1) 3.2821 yes 2_765
H(7) C(9) 3.0296 yes 2_765
H(7) C(10) 3.1457 yes 2_765
H(7) C(11) 3.2524 yes 2_756
H(7) C(12) 3.2970 yes 2_756
H(7) H(5) 2.8337 yes 2_756
H(7) H(6) 3.2235 yes 2_756
H(7) H(7) 3.3120 yes 2_756
H(7) H(8) 2.8864 yes 2_756
H(8) Cl(1) 3.1238 yes 2_665
H(8) Cl(2) 3.3949 yes 1_546
H(8) C(11) 3.2454 yes 2_756
H(8) C(12) 3.2901 yes 2_756
H(8) H(3) 3.4145 yes 2_755
H(8) H(4) 3.0029 yes 2_755
H(8) H(5) 3.2585 yes 2_756
H(8) H(6) 2.7919 yes 2_756
H(8) H(7) 2.8864 yes 2_756
H(8) H(8) 3.2983 yes 2_756

loop_
_geom_torsion_atom_site_label_1
_geom_torsion_atom_site_label_2
_geom_torsion_atom_site_label_3
_geom_torsion_atom_site_label_4
_geom_torsion
_geom_torsion_publ_flag
Cl(1) C(1) C(10) C(9) -1.6(5) no
C(2) C(1) C(10) C(5) -0.6(4) no
C(10) C(1) C(2) C(3) -0.3(5) no
C(1) C(2) C(3) C(4) 0.9(5) no
C(2) C(3) C(4) C(5) -0.5(5) no
C(3) C(4) C(5) C(10) -0.4(5) no
C(5) C(4) C(11) C(12) 1.7(3) no
C(11) C(4) C(5) C(6) -1.1(4) no
C(4) C(5) C(6) C(12) 0.0(4) no
C(4) C(5) C(10) C(1) 1.0(4) no
C(6) C(5) C(10) C(9) 1.8(4) no
C(10) C(5) C(6) C(7) -0.1(5) no
C(5) C(6) C(7) C(8) -1.3(5) no
C(5) C(6) C(12) C(11) 1.0(3) no
C(6) C(7) C(8) C(9) 1.1(5) no
C(7) C(8) C(9) C(10) 0.7(5) no
Cl(2) C(9) C(10) C(1) -3.4(5) no
C(8) C(9) C(10) C(5) -2.0(4) no
C(4) C(11) C(12) C(6) -1.6(3) no
